data_2001454
loop_
_publ_author_name
'Rossi, S.'
'B\'elanger, S.'
'Lebuis, A.-M.'
'Beauchamp, A. L.'

_publ_section_title
;
 Structure of
 (<i>OC</i>-6-14)-chlorodiiodooxobis(triphenylphosphine)rhenium(V)
;
_journal_issue 8
_journal_name_full 'Acta Crystallographica Section C'
_journal_page_first 1498
_journal_page_last 1500
_journal_paper_doi 10.1107/S0108270193001441
_journal_volume 49
_journal_year 1993
_chemical_formula_sum 'C36 H30 Cl I2 O P2 Re'
_chemical_formula_weight 1016.1
_space_group_IT_number 13
_symmetry_cell_setting monoclinic
_symmetry_space_group_name_Hall '-P 2yc'
_symmetry_space_group_name_H-M 'P 1 2/c 1'
_atom_type_scat_source
; Cromer & Liberman (1970) for non-H atoms, Stewart, Davidson &
Simpson (1965) for H atoms. Anomalous dispersion terms of Re, I
P and Cl from Cromer (1965)
;
_cell_angle_alpha 90
_cell_angle_beta 115.66(3)
_cell_angle_gamma 90
_cell_formula_units_Z 4
_cell_length_a 24.375(9)
_cell_length_b 9.791(6)
_cell_length_c 16.127(6)
_cell_measurement_reflns_used 25
_cell_measurement_temperature 293
_cell_measurement_theta_max 15.0
_cell_measurement_theta_min 10.0
_cell_volume 3469(3)
_diffrn_measurement_device 'Enraf-Nonius CAD-4'
_diffrn_measurement_method \w/2\q
_diffrn_radiation_type MoK\a
_diffrn_radiation_wavelength 0.71069
_diffrn_reflns_limit_h_max 29
_diffrn_reflns_limit_h_min -29
_diffrn_reflns_limit_k_max 11
_diffrn_reflns_limit_k_min 0
_diffrn_reflns_limit_l_max 19
_diffrn_reflns_limit_l_min 0
_diffrn_reflns_number 3061
_diffrn_reflns_theta_max 25
_diffrn_standards_decay_% 2
_diffrn_standards_interval_time 60
_diffrn_standards_number 7
_exptl_absorpt_coefficient_mu 5.51
_exptl_absorpt_correction_T_max 0.74
_exptl_absorpt_correction_T_min 0.34
_exptl_absorpt_correction_type 'Gaussian integration (10 x 10 x 10)'
_exptl_crystal_colour red
_exptl_crystal_density_diffrn 1.945
_exptl_crystal_density_meas 1.93(2)
_exptl_crystal_description 'elongated prism'
_exptl_crystal_size_max '0.464 (100/100)'
_exptl_crystal_size_mid '0.137 (010-010)'
_exptl_crystal_size_min '0.099 (101/101)'
_refine_diff_density_max '0.9 near Re'
_refine_diff_density_min '-0.9 near I'
_refine_ls_extinction_method none
_refine_ls_goodness_of_fit_obs 1.20
_refine_ls_hydrogen_treatment ' H positions fixed (C-H = 0.95 \%A, U~iso~ = 0.06 \%A^2^)'
_refine_ls_number_parameters 196
_refine_ls_number_reflns 2113
_refine_ls_R_factor_obs 0.038
_refine_ls_shift/esd_max 0.01
_refine_ls_structure_factor_coef F
_refine_ls_weighting_details 'w = 1/[\s^2^(F) + 0.0009F^2^]'
_refine_ls_weighting_scheme calc
_refine_ls_wR_factor_obs 0.048
_reflns_number_observed 2113
_reflns_number_total 3061
_reflns_observed_criterion I>=3\s(I)
_cod_data_source_file cd1027.cif
_cod_data_source_block cd1027a
_cod_depositor_comments
;
The following automatic conversions were performed:

'_refine_ls_weighting_scheme' value '1/[\s^2^(F) + 0.0009F^2^]' was
changed to 'calc'. New tag '_refine_ls_weighting_details' was
created. The value of the new tag was set to 'w = 1/[\s^2^(F) +
0.0009F^2^]'.

Automatic conversion script
Id: cif_fix_values 3143 2015-03-26 13:38:13Z robertas 
;
_cod_original_cell_volume 3469.2(3)
_cod_original_sg_symbol_Hall '-C 2yc'
_cod_original_sg_symbol_H-M 'C 1 2/c 1'
_cod_original_formula_sum 'C36 H30 Cl1 I2 O1 P2 Re1'
_cod_database_code 2001454

loop_
_symmetry_equiv_pos_as_xyz
x,y,z
-x,-y,-z
x,-y,1/2+z
-x,+y,-1/2-z

loop_
_atom_site_label
_atom_site_fract_x
_atom_site_fract_y
_atom_site_fract_z
_atom_site_U_iso_or_equiv
Re .0 .17338(5) .25000 .027
I .05961(2) .17184(7) .43784(3) .047
Cl .0 .4168(3) .25000 .041
P .09890(10) .1836(2) .23610(10) .031
O .0 .0027(8) .25000 .039
C11 .0941(4) .2440(9) .1267(6) .034
C12 .1040(5) .1626(10) .0648(6) .052
C13 .0989(6) .2137(12) -.0172(7) .069
C14 .0844(5) .3491(11) -.0390(7) .072
C15 .0746(6) .4300(10) .0211(8) .072
C16 .0798(5) .3802(10) .1038(7) .063
C21 .1627(4) .2843(9) .3154(6) .035
C22 .1584(4) .3690(9) .3798(6) .040
C23 .2081(4) .4450(10) .4361(6) .051
C24 .2623(5) .4353(11) .4315(6) .057
C25 .2664(4) .3520(13) .3665(7) .073
C26 .2171(4) .2760(12) .3076(7) .059
C31 .1245(4) .0060(9) .2483(6) .039
C32 .0865(4) -.0909(9) .1857(6) .044
C33 .1017(5) -.2275(10) .1964(7) .058
C34 .1543(6) -.2660(10) .2704(8) .073
C35 .1916(5) -.1733(12) .3322(7) .067
C36 .1772(5) -.0361(10) .3225(6) .049
H12 .114 .069 .079 ?
H13 .105 .156 -.059 ?
H14 .081 .385 -.096 ?
H15 .064 .523 .006 ?
H16 .073 .439 .146 ?
H22 .121 .375 .386 ?
H23 .204 .506 .479 ?
H24 .297 .485 .473 ?
H25 .304 .346 .362 ?
H26 .220 .219 .262 ?
H32 .050 -.062 .136 ?
H33 .076 -.293 .154 ?
H34 .165 .360 .279 ?
H35 .228 -.203 .382 ?
H36 .203 .028 .366 ?

loop_
_geom_angle_atom_site_label_1
_geom_angle_atom_site_label_2
_geom_angle_atom_site_label_3
_geom_angle_site_symmetry_1
_geom_angle_site_symmetry_2
_geom_angle_site_symmetry_3
_geom_angle
_geom_angle_publ_flag
I Re P . . . 91.65(6) yes
I Re P . . 4_556 88.38(6) yes
I Re O . . . 89.68(2) yes
I Re Cl . . . 90.32(2) yes
I Re I . . 4_556 179.37(3) yes
Cl Re P . . . 87.73(5) yes
C11 P C21 . . . 100.4(4) yes
C21 P C31 . . . 106.9(4) yes
P Re O . . . 92.27(5) yes
P Re P . . 4_556 175.46(8) yes
Cl Re O . . . 180.0 yes
Re P C11 . . . 116.0(3) yes
Re P C21 . . . 121.4(3) yes
Re P C31 . . . 104.4(3) yes
C11 P C31 . . . 106.8(4) yes

loop_
_geom_bond_atom_site_label_1
_geom_bond_atom_site_label_2
_geom_bond_distance
_geom_bond_publ_flag
Re O 1.671(8) yes
Re Cl 2.383(4) yes
Re P 2.517(2) yes
Re I 2.734(2) yes
P C11 1.817(8) yes
P C21 1.818(9) yes
P C31 1.830(9) yes
C11 C12 1.378(12) no
C12 C13 1.368(13) no
C14 C15 1.349(16) no
C21 C22 1.368(12) no
C22 C23 1.375(13) no
C24 C25 1.366(15) no
C31 C32 1.402(13) no
C32 C33 1.378(13) no
C34 C35 1.363(17) no
C11 C16 1.387(13) no
C13 C14 1.378(16) no
C15 C16 1.374(14) no
C21 C26 1.386(13) no
C23 C24 1.357(14) no
C25 C26 1.383(14) no
C31 C36 1.386(13) no
C33 C34 1.373(16) no
C35 C36 1.381(15) no
